data_7057437
loop_
_publ_author_name
'Ganduri, Ramesh'
'Singh, Vikas'
'Biswas, Ansuman'
'Karothu, Durga Prasad'
'Sekar, Kanagaraj'
'Balaji, Kithiganahalli N.'
'Guru Row, Tayur N.'

_publ_section_title
;
 Structural and biological evaluation of halogen derivatives of
 1,9-pyrazoloanthrones towards the design of a specific potent inhibitor
 of c-Jun-N-terminal kinase (JNK)
;
_journal_issue 13
_journal_name_full 'New Journal of Chemistry'
_journal_page_first 10651
_journal_paper_doi 10.1039/C8NJ00852C
_journal_volume 42
_journal_year 2018
_chemical_formula_moiety 'C16 H10 Cl2 N2 O'
_chemical_formula_sum 'C16 H10 Cl2 N2 O'
_chemical_formula_weight 317.16
_chemical_name_systematic 1-chloroethylene-5-chloro-1,9-pyrazoloanthrone
_space_group_crystal_system monoclinic
_space_group_IT_number 14
_space_group_name_Hall '-P 2yn'
_space_group_name_H-M_alt 'P 1 21/n 1'
_symmetry_space_group_name_Hall '-P 2yn'
_symmetry_space_group_name_H-M 'P 1 21/n 1'
_atom_sites_solution_hydrogens geom
_atom_sites_solution_primary direct
_atom_sites_solution_secondary difmap
_audit_creation_date 2017-07-04
_audit_creation_method
;
Olex2 1.2
(compiled 2017.03.28 svn.r3405 for OlexSys, GUI svn.r5337)
;
_audit_update_record
;
2017-07-05 deposited with the CCDC.
2018-05-07 downloaded from the CCDC.
;
_cell_angle_alpha 90.00
_cell_angle_beta 96.283(6)
_cell_angle_gamma 90.00
_cell_formula_units_Z 4
_cell_length_a 6.7039(5)
_cell_length_b 14.5890(10)
_cell_length_c 13.9378(9)
_cell_measurement_reflns_used 2668
_cell_measurement_temperature 100.08(2)
_cell_measurement_theta_max 25.5690
_cell_measurement_theta_min 3.1580
_cell_volume 1354.97(16)
_computing_molecular_graphics 'Olex2 (Dolomanov et al., 2009)'
_computing_publication_material 'Olex2 (Dolomanov et al., 2009)'
_computing_structure_refinement 'XL (Sheldrick, 2008)'
_computing_structure_solution 'XS (Sheldrick, 2008)'
_diffrn_ambient_environment N~2~
_diffrn_ambient_temperature 100.08(2)
_diffrn_detector 'CCD plate'
_diffrn_detector_type Eos
_diffrn_measured_fraction_theta_full 0.998
_diffrn_measured_fraction_theta_max 0.998
_diffrn_measurement_details
;
List of Runs (angles in degrees, time in seconds):

  # Type    Start    End  Width  t~exp~   \w     \q     \k     \f   Frames
#--------------------------------------------------------------------------
  1  \w    -89.00  12.00   1.00   16.00    --  -18.48 -77.00 120.00  101
  2  \w     -8.00  93.00   1.00   16.00    --   22.54  77.00  60.00  101
  3  \w      1.00  91.00   1.00   16.00    --   22.54  57.00   0.00   90
  4  \w    -48.00  53.00   1.00   16.00    --   22.54 -77.00 -60.00  101
  5  \w    -48.00  53.00   1.00   16.00    --   22.54 -77.00-150.00  101
  6  \w    -44.00  54.00   1.00   16.00    --  -18.48  37.00  90.00   98
  7  \w      1.00  79.00   1.00   16.00    --   22.54  57.00 -90.00   78
;
_diffrn_measurement_device 'four-circle diffractometer'
_diffrn_orient_matrix_type 'CrysAlisPro convention (1999,Acta A55,543-557)'
_diffrn_orient_matrix_UB_11 -0.0500017000
_diffrn_orient_matrix_UB_12 0.0221867000
_diffrn_orient_matrix_UB_13 0.0358356000
_diffrn_orient_matrix_UB_21 -0.0404397000
_diffrn_orient_matrix_UB_22 0.0324919000
_diffrn_orient_matrix_UB_23 -0.0346696000
_diffrn_orient_matrix_UB_31 -0.0848187000
_diffrn_orient_matrix_UB_32 -0.0285612000
_diffrn_orient_matrix_UB_33 -0.0116323000
_diffrn_radiation_monochromator graphite
_diffrn_radiation_probe x-ray
_diffrn_radiation_type MoK\a
_diffrn_radiation_wavelength 0.71073
_diffrn_reflns_av_R_equivalents 0.1024
_diffrn_reflns_av_unetI/netI 0.0790
_diffrn_reflns_limit_h_max 8
_diffrn_reflns_limit_h_min -8
_diffrn_reflns_limit_k_max 18
_diffrn_reflns_limit_k_min -18
_diffrn_reflns_limit_l_max 18
_diffrn_reflns_limit_l_min -17
_diffrn_reflns_number 18436
_diffrn_reflns_theta_full 27.48
_diffrn_reflns_theta_max 27.48
_diffrn_reflns_theta_min 3.36
_diffrn_source 'micro-focus sealed X-ray tube'
_diffrn_source_type 'Mova (Mo) X-ray Source'
_exptl_absorpt_coefficient_mu 0.478
_exptl_crystal_colour 'clear yellowish colourless'
_exptl_crystal_colour_lustre clear
_exptl_crystal_colour_modifier yellowish
_exptl_crystal_colour_primary colourless
_exptl_crystal_density_diffrn 1.555
_exptl_crystal_density_method 'not measured'
_exptl_crystal_description plate
_exptl_crystal_F_000 648
_exptl_crystal_recrystallization_method 'Re-crystallisation from solvent: MeoH-THF'
_exptl_crystal_size_max 0.24
_exptl_crystal_size_mid 0.18
_exptl_crystal_size_min 0.13
_refine_diff_density_max 0.677
_refine_diff_density_min -0.506
_refine_diff_density_rms 0.115
_refine_ls_extinction_method none
_refine_ls_goodness_of_fit_ref 1.111
_refine_ls_hydrogen_treatment constr
_refine_ls_matrix_type full
_refine_ls_number_parameters 190
_refine_ls_number_reflns 3099
_refine_ls_number_restraints 0
_refine_ls_restrained_S_all 1.111
_refine_ls_R_factor_all 0.1271
_refine_ls_R_factor_gt 0.0964
_refine_ls_shift/su_max 0.000
_refine_ls_shift/su_mean 0.000
_refine_ls_structure_factor_coef Fsqd
_refine_ls_weighting_details 'calc w=1/[\s^2^(Fo^2^)+(0.0603P)^2^+8.7860P] where P=(Fo^2^+2Fc^2^)/3'
_refine_ls_weighting_scheme calc
_refine_ls_wR_factor_gt 0.2226
_refine_ls_wR_factor_ref 0.2391
_reflns_number_gt 2314
_reflns_number_total 3099
_reflns_threshold_expression >2sigma(I)
_cod_data_source_file c8nj00852c2.cif
_cod_data_source_block r2-3-red
_cod_depositor_comments 'Adding full bibliography for 7057437.cif.'
_cod_database_code 7057437
_chemical_oxdiff_formula 'C H N O Cl'
_reflns_odcompleteness_completeness 99.72
_reflns_odcompleteness_iscentric 1
_reflns_odcompleteness_theta 27.42
_olex2_refinement_description
;
1. Fixed Uiso
 At 1.2 times of:
  All C(H) groups, All C(H,H) groups
2.a Secondary CH2 refined with riding coordinates:
 C16(H16a,H16b), C15(H15a,H15b)
2.b Aromatic/amide H refined with riding coordinates:
 C9(H9), C11(H11), C10(H10), C4(H4), C2(H2), C3(H3)
;
_olex2_submission_special_instructions 'No special instructions were received'
_oxdiff_exptl_absorpt_empirical_details
;
Empirical correction (ABSPACK) includes:
- Absorption correction using spherical harmonics
- Frame scaling
;
_oxdiff_exptl_absorpt_empirical_full_max 1.218
_oxdiff_exptl_absorpt_empirical_full_min 0.873

loop_
_space_group_symop_id
_space_group_symop_operation_xyz
1 'x, y, z'
2 '-x+1/2, y+1/2, -z+1/2'
3 '-x, -y, -z'
4 'x-1/2, -y-1/2, z-1/2'

loop_
_atom_site_label
_atom_site_type_symbol
_atom_site_fract_x
_atom_site_fract_y
_atom_site_fract_z
_atom_site_U_iso_or_equiv
_atom_site_adp_type
_atom_site_occupancy
_atom_site_calc_flag
_atom_site_refinement_flags_posn
Cl1 Cl 0.2390(2) 0.55952(9) 0.49500(9) 0.0224(3) Uani 1 d .
Cl2 Cl 0.1863(3) 0.64781(12) -0.29509(11) 0.0414(5) Uani 1 d .
O1 O 0.2058(7) 0.4782(3) -0.1974(3) 0.0344(10) Uani 1 d .
C6 C 0.2372(8) 0.6134(4) -0.0982(4) 0.0244(12) Uani 1 d .
C9 C 0.2264(9) 0.3554(4) -0.0284(5) 0.0308(14) Uani 1 d .
H9 H 0.2096 0.3226 -0.0859 0.037 Uiso 1 calc R
C11 C 0.2738(9) 0.3517(5) 0.1502(5) 0.0342(14) Uani 1 d .
H11 H 0.2859 0.3187 0.2076 0.041 Uiso 1 calc R
C16 C 0.1744(10) 0.5524(5) 0.3646(4) 0.0338(14) Uani 1 d .
H16A H 0.0559 0.5146 0.3501 0.041 Uiso 1 calc R
H16B H 0.1452 0.6131 0.3384 0.041 Uiso 1 calc R
N1 N 0.3129(8) 0.6023(4) 0.1722(4) 0.0299(11) Uani 1 d .
C13 C 0.2668(8) 0.4926(4) 0.0591(4) 0.0250(12) Uani 1 d .
C1 C 0.2217(9) 0.6782(4) -0.1733(4) 0.0277(13) Uani 1 d .
C10 C 0.2419(9) 0.3095(4) 0.0605(5) 0.0329(14) Uani 1 d .
H10 H 0.2299 0.2460 0.0593 0.039 Uiso 1 calc R
N2 N 0.3132(8) 0.5172(3) 0.2143(4) 0.0284(11) Uani 1 d .
C7 C 0.2250(8) 0.5107(4) -0.1165(4) 0.0268(13) Uani 1 d .
C8 C 0.2365(8) 0.4501(4) -0.0294(4) 0.0259(12) Uani 1 d .
C5 C 0.2669(9) 0.6505(4) -0.0026(4) 0.0263(12) Uani 1 d .
C4 C 0.2785(9) 0.7450(4) 0.0127(5) 0.0316(14) Uani 1 d .
H4 H 0.2980 0.7676 0.0754 0.038 Uiso 1 calc R
C14 C 0.2853(8) 0.5869(4) 0.0769(4) 0.0265(12) Uani 1 d .
C2 C 0.2318(9) 0.7720(4) -0.1574(5) 0.0318(14) Uani 1 d .
H2 H 0.2187 0.8125 -0.2093 0.038 Uiso 1 calc R
C15 C 0.3494(9) 0.5110(5) 0.3192(4) 0.0347(15) Uani 1 d .
H15A H 0.4719 0.5434 0.3417 0.042 Uiso 1 calc R
H15B H 0.3658 0.4472 0.3383 0.042 Uiso 1 calc R
C3 C 0.2615(9) 0.8050(4) -0.0639(5) 0.0327(14) Uani 1 d .
H3 H 0.2700 0.8678 -0.0527 0.039 Uiso 1 calc R
C12 C 0.2866(8) 0.4483(4) 0.1477(4) 0.0281(13) Uani 1 d .

loop_
_atom_site_aniso_label
_atom_site_aniso_U_11
_atom_site_aniso_U_22
_atom_site_aniso_U_33
_atom_site_aniso_U_23
_atom_site_aniso_U_13
_atom_site_aniso_U_12
Cl1 0.0328(7) 0.0187(6) 0.0145(6) 0.0016(5) -0.0031(5) 0.0021(5)
Cl2 0.0613(11) 0.0353(9) 0.0263(8) -0.0008(7) -0.0013(7) 0.0026(8)
O1 0.041(3) 0.027(2) 0.034(2) -0.0080(19) -0.001(2) 0.0014(19)
C6 0.022(3) 0.026(3) 0.026(3) -0.001(2) 0.002(2) -0.001(2)
C9 0.025(3) 0.028(3) 0.038(3) -0.007(3) -0.002(3) 0.001(2)
C11 0.027(3) 0.035(3) 0.040(4) 0.004(3) 0.002(3) 0.008(3)
C16 0.039(4) 0.034(3) 0.028(3) -0.002(3) -0.003(3) 0.007(3)
N1 0.032(3) 0.032(3) 0.026(3) 0.001(2) 0.000(2) 0.002(2)
C13 0.018(3) 0.026(3) 0.030(3) 0.001(2) -0.001(2) 0.001(2)
C1 0.029(3) 0.029(3) 0.025(3) -0.003(2) 0.001(2) 0.003(2)
C10 0.027(3) 0.022(3) 0.048(4) 0.005(3) -0.004(3) 0.003(2)
N2 0.033(3) 0.027(3) 0.025(3) 0.002(2) 0.004(2) 0.004(2)
C7 0.020(3) 0.031(3) 0.028(3) -0.005(3) -0.001(2) 0.004(2)
C8 0.019(3) 0.028(3) 0.030(3) -0.003(2) 0.001(2) 0.003(2)
C5 0.026(3) 0.024(3) 0.029(3) -0.001(3) 0.001(2) 0.001(2)
C4 0.032(3) 0.031(3) 0.031(3) -0.002(3) -0.004(3) 0.001(3)
C14 0.023(3) 0.029(3) 0.026(3) -0.008(2) -0.004(2) 0.001(2)
C2 0.035(3) 0.028(3) 0.031(3) 0.004(3) -0.002(3) 0.002(3)
C15 0.032(3) 0.044(4) 0.026(3) 0.008(3) -0.004(3) 0.004(3)
C3 0.032(3) 0.025(3) 0.040(4) -0.003(3) 0.000(3) -0.005(2)
C12 0.020(3) 0.033(3) 0.031(3) 0.000(3) 0.002(2) 0.004(2)

loop_
_atom_type_symbol
_atom_type_description
_atom_type_scat_dispersion_real
_atom_type_scat_dispersion_imag
_atom_type_scat_source
C C 0.0033 0.0016 'International Tables Vol C Tables 4.2.6.8 and 6.1.1.4'
H H 0.0000 0.0000 'International Tables Vol C Tables 4.2.6.8 and 6.1.1.4'
Cl Cl 0.1484 0.1585 'International Tables Vol C Tables 4.2.6.8 and 6.1.1.4'
N N 0.0061 0.0033 'International Tables Vol C Tables 4.2.6.8 and 6.1.1.4'
O O 0.0106 0.0060 'International Tables Vol C Tables 4.2.6.8 and 6.1.1.4'

loop_
_geom_angle_atom_site_label_1
_geom_angle_atom_site_label_2
_geom_angle_atom_site_label_3
_geom_angle
C1 C6 C7 122.7(5)
C1 C6 C5 115.4(5)
C5 C6 C7 121.9(5)
C8 C9 C10 119.2(6)
C10 C11 C12 115.1(6)
C15 C16 Cl1 109.2(4)
C14 N1 N2 105.4(5)
C8 C13 C14 127.1(6)
C8 C13 C12 125.3(6)
C12 C13 C14 107.6(5)
C6 C1 Cl2 123.0(5)
C2 C1 Cl2 113.9(5)
C2 C1 C6 123.2(5)
C11 C10 C9 124.9(6)
N1 N2 C15 118.5(5)
C12 N2 N1 112.4(5)
C12 N2 C15 129.1(5)
O1 C7 C6 122.5(6)
O1 C7 C8 120.8(6)
C8 C7 C6 116.7(5)
C9 C8 C7 126.9(6)
C13 C8 C9 116.3(6)
C13 C8 C7 116.7(5)
C6 C5 C14 117.6(5)
C4 C5 C6 121.1(5)
C4 C5 C14 121.3(5)
C3 C4 C5 120.8(6)
N1 C14 C13 109.9(5)
N1 C14 C5 130.2(5)
C13 C14 C5 119.9(5)
C3 C2 C1 119.5(6)
N2 C15 C16 110.0(5)
C4 C3 C2 120.0(6)
C13 C12 C11 119.1(6)
N2 C12 C11 136.1(6)
N2 C12 C13 104.8(5)

loop_
_geom_bond_atom_site_label_1
_geom_bond_atom_site_label_2
_geom_bond_distance
Cl1 C16 1.824(6)
Cl2 C1 1.746(6)
O1 C7 1.217(7)
C6 C1 1.406(8)
C6 C7 1.520(8)
C6 C5 1.432(8)
C9 C10 1.403(9)
C9 C8 1.382(8)
C11 C10 1.388(9)
C11 C12 1.414(9)
C16 C15 1.518(9)
N1 N2 1.373(7)
N1 C14 1.340(7)
C13 C8 1.377(8)
C13 C14 1.400(8)
C13 C12 1.387(8)
C1 C2 1.387(8)
N2 C15 1.458(7)
N2 C12 1.366(8)
C7 C8 1.496(8)
C5 C4 1.395(8)
C5 C14 1.441(8)
C4 C3 1.376(9)
C2 C3 1.384(9)
